data_4128319
loop_
_publ_author_name
'Kusaka, Shinpei'
'Kiyose, Atsushi'
'Sato, Hiroshi'
'Hijikata, Yuh'
'Hori, Akihiro'
'Ma, Yunsheng'
'Matsuda, Ryotaro'

_publ_section_title
;
 Dynamic Topochemical Reaction Tuned by Guest Molecules in the Nanospace
 of a Metal-Organic Framework.
;
_journal_issue 40
_journal_name_full 'Journal of the American Chemical Society'
_journal_page_first 15742
_journal_page_last 15746
_journal_paper_doi 10.1021/jacs.9b07682
_journal_volume 141
_journal_year 2019
_chemical_formula_moiety 'C27 H19 N O4 Zn'
_chemical_formula_sum 'C27 H19 N O4 Zn'
_chemical_formula_weight 486.83
_space_group_crystal_system triclinic
_space_group_IT_number 2
_space_group_name_Hall '-P 1'
_space_group_name_H-M_alt 'P -1'
_symmetry_space_group_name_Hall '-P 1'
_symmetry_space_group_name_H-M 'P -1'
_atom_sites_solution_hydrogens geom
_atom_sites_solution_primary direct
_atom_sites_solution_secondary difmap
_cell_angle_alpha 78.984(2)
_cell_angle_beta 88.169(2)
_cell_angle_gamma 80.392(2)
_cell_formula_units_Z 8
_cell_length_a 15.0725(4)
_cell_length_b 15.7354(5)
_cell_length_c 20.5142(6)
_cell_measurement_reflns_used 26715
_cell_measurement_temperature 93
_cell_measurement_theta_max 30.27
_cell_measurement_theta_min 2.15
_cell_volume 4708.7(2)
_computing_cell_refinement 'CrysAlisPro 1.171.39.9b (Rigaku OD, 2015)'
_computing_data_collection 'CrysAlisPro 1.171.39.9b (Rigaku OD, 2015)'
_computing_data_reduction 'CrysAlisPro 1.171.39.9b (Rigaku OD, 2015)'
_computing_molecular_graphics 'CrystalStructure 4.2.2'
_computing_publication_material 'CrystalStructure 4.2.2 (Rigaku, 2016)'
_computing_structure_refinement 'SHELXL Version 2014/7 (Sheldrick, 2008)'
_computing_structure_solution 'SHELXT Version 2014/5 (Sheldrick, 2014)'
_diffrn_ambient_temperature 93
_diffrn_detector_area_resol_mean 5.811
_diffrn_measured_fraction_theta_full 0.999
_diffrn_measured_fraction_theta_max 0.872
_diffrn_measurement_device_type 'Rigaku XtaLAB P200'
_diffrn_measurement_method \w
_diffrn_radiation_type 'Mo K\a'
_diffrn_radiation_wavelength 0.71075
_diffrn_reflns_av_R_equivalents 0.0404
_diffrn_reflns_Laue_measured_fraction_full 0.999
_diffrn_reflns_Laue_measured_fraction_max 0.872
_diffrn_reflns_limit_h_max 20
_diffrn_reflns_limit_h_min -21
_diffrn_reflns_limit_k_max 22
_diffrn_reflns_limit_k_min -19
_diffrn_reflns_limit_l_max 28
_diffrn_reflns_limit_l_min -28
_diffrn_reflns_number 108238
_diffrn_reflns_point_group_measured_fraction_full 0.999
_diffrn_reflns_point_group_measured_fraction_max 0.872
_diffrn_reflns_theta_full 25.242
_diffrn_reflns_theta_max 30.452
_diffrn_reflns_theta_min 2.144
_diffrn_standards_number 0
_exptl_absorpt_coefficient_mu 1.076
_exptl_absorpt_correction_T_max 1.000
_exptl_absorpt_correction_T_min 0.882
_exptl_absorpt_correction_type multi-scan
_exptl_absorpt_process_details
;
CrysAlisPro 1.171.39.9b (Rigaku Oxford Diffraction, 2015)
Empirical absorption correction using spherical harmonics,
 implemented in SCALE3 ABSPACK scaling algorithm.
;
_exptl_crystal_colour nONE
_exptl_crystal_density_diffrn 1.373
_exptl_crystal_density_method 'not measured'
_exptl_crystal_description nONE
_exptl_crystal_F_000 2000.00
_refine_diff_density_max 1.72
_refine_diff_density_min -1.28
_refine_ls_extinction_method none
_refine_ls_goodness_of_fit_ref 1.102
_refine_ls_hydrogen_treatment refxyz
_refine_ls_number_parameters 1159
_refine_ls_number_reflns 24958
_refine_ls_number_restraints 0
_refine_ls_R_factor_all 0.1317
_refine_ls_R_factor_gt 0.1067
_refine_ls_shift/su_max 0.000
_refine_ls_structure_factor_coef Fsqd
_refine_ls_weighting_details 'w = 1/[\s^2^(Fo^2^)+(0.0439P)^2^+72.7511P] where P=(Fo^2^+2Fc^2^)/3'
_refine_ls_weighting_scheme calc
_refine_ls_wR_factor_gt 0.2500
_refine_ls_wR_factor_ref 0.2606
_reflns_Friedel_coverage 0.000
_reflns_number_gt 17962
_reflns_number_total 24958
_reflns_threshold_expression F^2^>2.0\s(F^2^)
_cod_data_source_file ja9b07682_si_002.cif
_cod_data_source_block xcalibur
_cod_database_code 4128319
_platon_squeeze_void_probe_radius 1.20

loop_
_space_group_symop_id
_space_group_symop_operation_xyz
1 +X,+Y,+Z
2 -X,-Y,-Z

loop_
_atom_site_label
_atom_site_type_symbol
_atom_site_fract_x
_atom_site_fract_y
_atom_site_fract_z
_atom_site_U_iso_or_equiv
_atom_site_adp_type
_atom_site_occupancy
_atom_site_site_symmetry_order
_atom_site_calc_flag
_atom_site_refinement_flags_posn
_atom_site_refinement_flags_adp
Zn1 Zn 1.01766(4) -0.33404(4) 0.05114(3) 0.00947(13) Uani 1 1 d . .
Zn2 Zn -0.01056(4) 0.83216(4) 0.94916(3) 0.00945(13) Uani 1 1 d . .
Zn3 Zn 0.51388(5) 0.16624(4) 0.55325(3) 0.01930(17) Uani 1 1 d . .
Zn4 Zn 0.49285(5) 0.33035(4) 0.44940(3) 0.01857(16) Uani 1 1 d . .
O1 O 0.9425(3) -0.1364(3) 0.0377(2) 0.0168(8) Uani 1 1 d . .
O2 O 0.8711(3) 0.7836(3) 0.9444(2) 0.0184(8) Uani 1 1 d . .
O3 O 0.8844(2) 0.6715(3) 1.0315(2) 0.0207(9) Uani 1 1 d . .
O4 O 0.0520(3) 0.6252(3) 0.9634(2) 0.0216(9) Uani 1 1 d . .
O5 O 0.1177(3) 0.8439(3) 0.9724(2) 0.0228(6) Uani 1 1 d . .
O6 O 0.1364(3) 0.7139(3) 1.0419(2) 0.0222(9) Uani 1 1 d . .
O7 O 0.5703(3) 0.2439(3) 0.4016(2) 0.0255(10) Uani 1 1 d . .
O8 O 0.9755(3) -0.2558(3) 0.1182(2) 0.0226(9) Uani 1 1 d . .
O9 O 0.4257(3) 0.3695(3) 0.5273(2) 0.0291(11) Uani 1 1 d . .
O10 O 0.5691(4) 0.1184(3) 0.4737(2) 0.0303(11) Uani 1 1 d . .
O12 O 0.4473(4) 0.2507(3) 0.6081(3) 0.0351(12) Uani 1 1 d . .
O14 O 0.0467(3) 0.7506(3) 0.8893(2) 0.0231(10) Uani 1 1 d . .
O15 O 1.3745(3) 0.2836(3) 0.4340(2) 0.0297(11) Uani 1 1 d . .
O16 O 0.6155(3) 0.3440(3) 0.4911(2) 0.0228(6) Uani 1 1 d . .
O17 O 1.3861(3) 0.1674(3) 0.5159(3) 0.0309(11) Uani 1 1 d . .
O21 O 0.6344(4) 0.2116(3) 0.5558(3) 0.0375(13) Uani 1 1 d . .
N11 N 0.4800(4) 0.4397(3) 0.3791(3) 0.0201(10) Uani 1 1 d . .
N18 N 1.0574(3) -0.4482(3) 0.1157(2) 0.0161(9) Uani 1 1 d . .
N19 N 0.5327(4) 0.0545(3) 0.6221(3) 0.0197(10) Uani 1 1 d . .
N32 N -0.0494(3) 0.9481(3) 0.8858(2) 0.0139(9) Uani 1 1 d . .
C20 C 0.2648(4) 0.7736(4) 1.0046(4) 0.0253(9) Uani 1 1 d . .
C22 C 0.8396(3) 0.7284(4) 0.9882(3) 0.0148(10) Uani 1 1 d . .
C23 C 0.1073(4) 0.6182(4) 0.8553(3) 0.0225(13) Uani 1 1 d . .
C24 C 0.1732(4) 0.4812(4) 0.8250(3) 0.0219(12) Uani 1 1 d . .
H24 H 0.1892 0.4193 0.8368 0.026 Uiso 1 1 calc R U
C25 C 0.1649(4) 0.7780(4) 1.0065(3) 0.0212(8) Uani 1 1 d . .
C26 C 0.8174(4) 0.0096(4) 0.1744(3) 0.0209(12) Uani 1 1 d . .
H26 H 0.7950 0.0704 0.1610 0.025 Uiso 1 1 calc R U
C27 C 0.7402(4) 0.7335(4) 0.9902(3) 0.0234(9) Uani 1 1 d . .
C28 C 1.0986(4) -0.5204(4) 0.0936(3) 0.0223(13) Uani 1 1 d . .
H28 H 1.1096 -0.5158 0.0473 0.027 Uiso 1 1 calc R U
C29 C -0.1200(5) 1.0978(4) 0.8724(3) 0.0248(13) Uani 1 1 d . .
H29 H -0.1498 1.1444 0.8925 0.030 Uiso 1 1 calc R U
C30 C 1.1252(5) -0.5998(4) 0.1342(3) 0.0259(14) Uani 1 1 d . .
H30 H 1.1552 -0.6481 0.1162 0.031 Uiso 1 1 calc R U
C31 C 0.8599(4) -0.0376(4) 0.1279(3) 0.0217(12) Uani 1 1 d . .
H31 H 0.8648 -0.0093 0.0830 0.026 Uiso 1 1 calc R U
C33 C 0.5704(4) -0.0223(4) 0.6053(3) 0.0236(13) Uani 1 1 d . .
H33 H 0.5930 -0.0216 0.5615 0.028 Uiso 1 1 calc R U
C34 C 0.9417(4) -0.1767(4) 0.0972(3) 0.0162(11) Uani 1 1 d . .
C35 C -0.0907(4) 1.0174(4) 0.9108(3) 0.0213(12) Uani 1 1 d . .
H35 H -0.0999 1.0103 0.9574 0.026 Uiso 1 1 calc R U
C36 C 0.4141(4) 0.3284(4) 0.5841(3) 0.0225(13) Uani 1 1 d . .
C37 C 0.8887(5) -0.1672(4) 0.2135(3) 0.0258(14) Uani 1 1 d . .
H37 H 0.9138 -0.2273 0.2272 0.031 Uiso 1 1 calc R U
C38 C 0.5914(4) 0.1623(4) 0.4210(3) 0.0194(12) Uani 1 1 d . .
C39 C 0.8953(4) -0.1264(4) 0.1473(3) 0.0196(12) Uani 1 1 d . .
C40 C 0.6617(4) 0.0223(4) 0.3853(3) 0.0211(12) Uani 1 1 d . .
H40 H 0.6342 -0.0087 0.4228 0.025 Uiso 1 1 calc R U
C41 C 0.3045(4) 0.8437(4) 0.9734(3) 0.0232(13) Uani 1 1 d . .
H41 H 0.2679 0.8971 0.9537 0.028 Uiso 1 1 calc R U
C42 C 0.6513(4) 0.1124(4) 0.3751(3) 0.0213(12) Uani 1 1 d . .
C43 C 0.5516(4) 0.7500(4) 0.9953(3) 0.0202(12) Uani 1 1 d . .
C44 C 0.3281(4) 0.4683(4) 0.6116(3) 0.0234(13) Uani 1 1 d . .
H44 H 0.3476 0.4987 0.5705 0.028 Uiso 1 1 calc R U
C45 C 0.4412(5) 0.5182(4) 0.3921(4) 0.0268(14) Uani 1 1 d . .
H45 H 0.4153 0.5215 0.4346 0.032 Uiso 1 1 calc R U
C46 C 0.7116(4) -0.0236(4) 0.3417(3) 0.0201(12) Uani 1 1 d . .
H46 H 0.7148 -0.0855 0.3480 0.024 Uiso 1 1 calc R U
C47 C 0.0650(4) 0.6686(4) 0.9067(3) 0.0202(12) Uani 1 1 d . .
C48 C 0.5778(5) -0.1021(4) 0.6487(4) 0.0272(14) Uani 1 1 d . .
H48 H 0.6064 -0.1543 0.6350 0.033 Uiso 1 1 calc R U
C49 C 0.2766(5) 0.5152(4) 0.6545(3) 0.0262(14) Uani 1 1 d . .
H49 H 0.2654 0.5775 0.6439 0.031 Uiso 1 1 calc R U
C50 C 0.8452(5) -0.1198(4) 0.2598(3) 0.0253(14) Uani 1 1 d . .
H50 H 0.8412 -0.1479 0.3048 0.030 Uiso 1 1 calc R U
C51 C 0.8073(5) -0.0308(4) 0.2401(3) 0.0243(13) Uani 1 1 d . .
C52 C 1.0658(5) -0.5348(4) 0.2254(3) 0.0284(14) Uani 1 1 d . .
H52 H 1.0532 -0.5382 0.2714 0.034 Uiso 1 1 calc R U
C53 C 0.3513(5) 0.3783(4) 0.6279(3) 0.0284(15) Uani 1 1 d . .
C54 C -0.0627(5) 1.0392(4) 0.7781(3) 0.0259(14) Uani 1 1 d . .
H54 H -0.0515 1.0452 0.7318 0.031 Uiso 1 1 calc R U
C55 C 0.1204(7) 0.6607(5) 0.7909(4) 0.044(2) Uani 1 1 d . .
H55 H 0.1013 0.7223 0.7786 0.052 Uiso 1 1 calc R U
C56 C -0.0356(4) 0.9591(4) 0.8201(3) 0.0210(12) Uani 1 1 d . .
H56 H -0.0064 0.9108 0.8016 0.025 Uiso 1 1 calc R U
C57 C 0.5045(5) 0.0521(4) 0.6853(3) 0.0246(13) Uani 1 1 d . .
H57 H 0.4818 0.1059 0.6990 0.030 Uiso 1 1 calc R U
C58 C 0.4534(5) 0.7590(5) 0.9994(4) 0.0323(11) Uani 1 1 d . .
C59 C 0.6869(4) 0.7913(4) 0.9402(3) 0.0247(13) Uani 1 1 d . .
H59 H 0.7146 0.8255 0.9046 0.030 Uiso 1 1 calc R U
C60 C 0.6985(4) 0.6822(5) 1.0390(4) 0.0354(18) Uani 1 1 d . .
H60 H 0.7339 0.6395 1.0711 0.043 Uiso 1 1 calc R U
C61 C 1.2404(4) 0.2336(4) 0.4774(3) 0.0234(9) Uani 1 1 d . .
C62 C 1.0423(5) -0.4562(4) 0.1815(3) 0.0228(13) Uani 1 1 d . .
H62 H 1.0145 -0.4061 0.1983 0.027 Uiso 1 1 calc R U
C63 C -0.1066(5) 1.1114(4) 0.8045(3) 0.0248(13) Uani 1 1 d . .
C64 C 0.1915(5) 0.5229(4) 0.7608(4) 0.0300(16) Uani 1 1 d . .
C65 C 0.3977(4) 0.8363(4) 0.9706(3) 0.0232(13) Uani 1 1 d . .
H65 H 0.4240 0.8848 0.9486 0.028 Uiso 1 1 calc R U
C66 C 0.7571(4) 0.0191(4) 0.2886(3) 0.0218(12) Uani 1 1 d . .
C67 C 0.6986(5) 0.1562(4) 0.3233(3) 0.0250(14) Uani 1 1 d . .
H67 H 0.6947 0.2181 0.3169 0.030 Uiso 1 1 calc R U
C68 C 0.7641(4) 0.2711(4) 0.5140(4) 0.0253(9) Uani 1 1 d . .
C69 C 1.3421(5) 0.2281(4) 0.4756(3) 0.0269(14) Uani 1 1 d . .
C70 C 0.3205(4) 0.6976(5) 1.0341(4) 0.0359(19) Uani 1 1 d . .
H70 H 0.2943 0.6492 1.0566 0.043 Uiso 1 1 calc R U
C71 C 1.1082(5) -0.6096(4) 0.2021(3) 0.0264(14) Uani 1 1 d . .
C72 C 1.1989(5) 0.1647(5) 0.5102(4) 0.0332(16) Uani 1 1 d . .
H72 H 1.2352 0.1106 0.5287 0.040 Uiso 1 1 calc R U
C73 C 0.5073(5) -0.0252(5) 0.7311(3) 0.0312(15) Uani 1 1 d . .
H73 H 0.4849 -0.0239 0.7748 0.037 Uiso 1 1 calc R U
C74 C 0.7513(5) 0.1094(4) 0.2812(3) 0.0284(15) Uani 1 1 d . .
H74 H 0.7840 0.1398 0.2466 0.034 Uiso 1 1 calc R U
C75 C 0.5940(4) 0.7984(5) 0.9429(4) 0.0269(14) Uani 1 1 d . .
H75 H 0.5585 0.8368 0.9085 0.032 Uiso 1 1 calc R U
C76 C -0.1706(5) 1.2692(4) 0.7847(4) 0.0332(16) Uani 1 1 d . .
H76 H -0.1755 1.2621 0.8316 0.040 Uiso 1 1 calc R U
C77 C 0.6630(4) 0.2764(4) 0.5217(3) 0.0212(8) Uani 1 1 d . .
C78 C 1.1326(5) -0.6943(5) 0.2481(4) 0.0329(16) Uani 1 1 d . .
H78 H 1.1280 -0.6944 0.2944 0.039 Uiso 1 1 calc R U
C79 C 0.4386(6) 0.5944(5) 0.3447(4) 0.0353(17) Uani 1 1 d . .
H79 H 0.4104 0.6490 0.3549 0.042 Uiso 1 1 calc R U
C80 C 0.6059(4) 0.6914(5) 1.0427(4) 0.0327(17) Uani 1 1 d . .
H80 H 0.5788 0.6568 1.0784 0.039 Uiso 1 1 calc R U
C81 C -0.1360(5) 1.1974(4) 0.7612(4) 0.0295(15) Uani 1 1 d . .
H81 H -0.1299 1.2017 0.7145 0.035 Uiso 1 1 calc R U
C82 C 0.2413(5) 0.4724(4) 0.7127(4) 0.0281(15) Uani 1 1 d . .
C83 C 0.5141(5) 0.4365(5) 0.3177(3) 0.0311(15) Uani 1 1 d . .
H83 H 0.5382 0.3807 0.3077 0.037 Uiso 1 1 calc R U
C84 C 0.8153(6) 0.1898(6) 0.5100(5) 0.053(2) Uani 1 1 d . .
H84 H 0.7873 0.1392 0.5143 0.063 Uiso 1 1 calc R U
C85 C -0.2021(6) 1.3577(5) 0.7474(4) 0.0362(18) Uani 1 1 d . .
C86 C 1.1605(5) -0.7703(5) 0.2291(4) 0.0319(15) Uani 1 1 d . .
H86 H 1.1659 -0.7686 0.1826 0.038 Uiso 1 1 calc R U
C87 C 0.3148(7) 0.3342(5) 0.6853(5) 0.051(3) Uani 1 1 d . .
H87 H 0.3263 0.2719 0.6960 0.061 Uiso 1 1 calc R U
C88 C 0.3612(7) 0.8825(6) 0.1540(5) 0.047(2) Uani 1 1 d . .
H88 H 0.3046 0.8712 0.1722 0.057 Uiso 1 1 calc R U
C89 C 0.5158(6) 0.5095(5) 0.2690(4) 0.0377(18) Uani 1 1 d . .
H89 H 0.5430 0.5042 0.2272 0.045 Uiso 1 1 calc R U
C90 C 0.4127(4) 0.6905(5) 1.0316(4) 0.0362(19) Uani 1 1 d . .
H90 H 0.4489 0.6375 1.0524 0.043 Uiso 1 1 calc R U
C91 C 1.1843(5) -0.8576(5) 0.2726(4) 0.0365(17) Uani 1 1 d . .
C92 C 0.8058(5) 0.3441(5) 0.5019(4) 0.0330(16) Uani 1 1 d . .
H92 H 0.7702 0.4006 0.4985 0.040 Uiso 1 1 calc R U
C93 C 0.5430(5) -0.1054(4) 0.7129(3) 0.0268(14) Uani 1 1 d . .
C94 C 0.4474(6) 0.9740(5) 0.0798(4) 0.0419(19) Uani 1 1 d . .
H94 H 0.4505 1.0241 0.0461 0.050 Uiso 1 1 calc R U
C95 C -0.2542(6) 1.4191(5) 0.7813(5) 0.0410(19) Uani 1 1 d . .
H95 H -0.2670 1.4016 0.8271 0.049 Uiso 1 1 calc R U
C96 C 0.1614(7) 0.6135(5) 0.7441(4) 0.048(2) Uani 1 1 d . .
H96 H 0.1692 0.6433 0.7000 0.057 Uiso 1 1 calc R U
C97 C 0.5380(6) -0.3578(5) 0.8596(4) 0.0382(18) Uani 1 1 d . .
H97 H 0.5970 -0.3460 0.8484 0.046 Uiso 1 1 calc R U
C98 C 0.2615(8) 0.3815(5) 0.7268(5) 0.060(3) Uani 1 1 d . .
H98 H 0.2381 0.3507 0.7662 0.072 Uiso 1 1 calc R U
C99 C 0.8982(5) 0.3375(5) 0.4945(4) 0.0365(17) Uani 1 1 d . .
H99 H 0.9253 0.3888 0.4892 0.044 Uiso 1 1 calc R U
C100 C 1.0528(6) 0.2483(6) 0.4880(5) 0.048(2) Uani 1 1 d . .
C101 C 0.4769(6) 0.5915(5) 0.2821(4) 0.0345(17) Uani 1 1 d . .
C102 C -0.2870(6) 1.5035(6) 0.7498(5) 0.049(2) Uani 1 1 d . .
H102 H -0.3213 1.5437 0.7738 0.059 Uiso 1 1 calc R U
C103 C 1.1069(5) 0.1727(5) 0.5167(4) 0.0362(17) Uani 1 1 d . .
H103 H 1.0809 0.1255 0.5413 0.043 Uiso 1 1 calc R U
C104 C 1.2363(6) -0.9258(5) 0.2455(5) 0.0412(19) Uani 1 1 d . .
H104 H 1.2545 -0.9152 0.2003 0.049 Uiso 1 1 calc R U
C105 C -0.2167(8) 1.4694(6) 0.6480(5) 0.053(3) Uani 1 1 d . .
H105 H -0.2040 1.4882 0.6024 0.064 Uiso 1 1 calc R U
C106 C 0.9515(5) 0.2566(5) 0.4950(4) 0.0323(11) Uani 1 1 d . .
C107 C 0.4386(6) 0.8240(5) 0.1754(4) 0.0406(19) Uani 1 1 d . .
C108 C 0.3652(7) 0.9572(6) 0.1065(5) 0.049(2) Uani 1 1 d . .
H108 H 0.3117 0.9969 0.0922 0.059 Uiso 1 1 calc R U
C109 C 0.5399(6) -0.1917(5) 0.7569(4) 0.0371(17) Uani 1 1 d . .
H109 H 0.5900 -0.2371 0.7563 0.044 Uiso 1 1 calc R U
C110 C 1.2614(6) -1.0092(6) 0.2853(5) 0.046(2) Uani 1 1 d . .
H110 H 1.2961 -1.0551 0.2669 0.055 Uiso 1 1 calc R U
C111 C 1.1587(7) -0.8744(6) 0.3392(5) 0.048(2) Uani 1 1 d . .
H111 H 1.1253 -0.8287 0.3584 0.058 Uiso 1 1 calc R U
C112 C 0.9084(7) 0.1832(6) 0.4996(6) 0.064(3) Uani 1 1 d . .
H112 H 0.9429 0.1281 0.4956 0.077 Uiso 1 1 calc R U
C113 C -0.2697(6) 1.5288(5) 0.6834(5) 0.050(2) Uani 1 1 d . .
H113 H -0.2933 1.5865 0.6611 0.060 Uiso 1 1 calc R U
C114 C 0.4290(6) 0.7438(6) 0.2264(4) 0.043(2) Uani 1 1 d . .
H114 H 0.3803 0.7469 0.2569 0.052 Uiso 1 1 calc R U
C115 C 0.4386(6) -0.4564(6) 0.9130(5) 0.045(2) Uani 1 1 d . .
H115 H 0.4305 -0.5109 0.9397 0.054 Uiso 1 1 calc R U
C116 C 1.2356(7) -1.0241(6) 0.3505(5) 0.058(3) Uani 1 1 d . .
H116 H 1.2544 -1.0799 0.3777 0.069 Uiso 1 1 calc R U
C117 C -0.1830(6) 1.3836(5) 0.6795(4) 0.044(2) Uani 1 1 d . .
H117 H -0.1480 1.3437 0.6556 0.053 Uiso 1 1 calc R U
C118 C 0.4849(6) 0.6698(5) 0.2306(4) 0.0423(19) Uani 1 1 d . .
H118 H 0.5326 0.6662 0.1993 0.051 Uiso 1 1 calc R U
C119 C 0.3634(7) -0.3961(6) 0.8883(5) 0.051(2) Uani 1 1 d . .
H119 H 0.3046 -0.4100 0.8964 0.062 Uiso 1 1 calc R U
C120 C 0.5216(6) 0.8415(6) 0.1504(4) 0.0432(19) Uani 1 1 d . .
H120 H 0.5754 0.8028 0.1653 0.052 Uiso 1 1 calc R U
C121 C 0.5246(6) -0.4387(5) 0.8998(4) 0.0402(18) Uani 1 1 d . .
H121 H 0.5749 -0.4806 0.9175 0.048 Uiso 1 1 calc R U
C122 C 1.0920(6) 0.3139(7) 0.4483(5) 0.058(3) Uani 1 1 d . .
H122 H 1.0551 0.3637 0.4236 0.070 Uiso 1 1 calc R U
C123 C 1.1859(6) 0.3065(6) 0.4448(6) 0.064(3) Uani 1 1 d . .
H123 H 1.2121 0.3531 0.4193 0.077 Uiso 1 1 calc R U
C124 C 0.4626(6) -0.2961(6) 0.8368(4) 0.0398(18) Uani 1 1 d . .
C125 C 1.1819(8) -0.9581(6) 0.3777(5) 0.059(3) Uani 1 1 d . .
H125 H 1.1613 -0.9702 0.4222 0.070 Uiso 1 1 calc R U
C126 C 0.3759(7) -0.3151(6) 0.8514(5) 0.049(2) Uani 1 1 d . .
H126 H 0.3251 -0.2723 0.8359 0.059 Uiso 1 1 calc R U
C127 C 0.5240(8) 0.9180(6) 0.1023(4) 0.052(2) Uani 1 1 d . .
H127 H 0.5805 0.9310 0.0850 0.063 Uiso 1 1 calc R U
C128 C 0.4731(6) -0.2090(5) 0.7961(4) 0.0416(19) Uani 1 1 d . .
H128 H 0.4263 -0.1614 0.7992 0.050 Uiso 1 1 calc R U
C129 C 0.1320(4) 0.5279(4) 0.8723(3) 0.0226(13) Uani 1 1 d . .
H129 H 0.1211 0.4980 0.9158 0.027 Uiso 1 1 calc R U

loop_
_atom_site_aniso_label
_atom_site_aniso_U_11
_atom_site_aniso_U_22
_atom_site_aniso_U_33
_atom_site_aniso_U_23
_atom_site_aniso_U_13
_atom_site_aniso_U_12
Zn1 0.0050(3) 0.0104(3) 0.0145(3) -0.0053(2) 0.0016(2) -0.0024(2)
Zn2 0.0050(3) 0.0108(3) 0.0141(3) -0.0053(2) 0.0014(2) -0.0028(2)
Zn3 0.0279(4) 0.0125(3) 0.0141(3) -0.0025(2) 0.0088(3) 0.0047(3)
Zn4 0.0262(4) 0.0122(3) 0.0138(3) -0.0023(2) 0.0085(3) 0.0053(3)
O1 0.0132(18) 0.020(2) 0.019(2) -0.0094(16) 0.0034(15) -0.0010(15)
O2 0.0065(17) 0.023(2) 0.028(2) -0.0063(17) -0.0034(15) -0.0083(15)
O3 0.0024(16) 0.025(2) 0.031(2) 0.0036(18) -0.0018(15) -0.0033(15)
O4 0.022(2) 0.024(2) 0.019(2) -0.0105(17) 0.0052(17) 0.0023(17)
O5 0.0134(13) 0.0240(15) 0.0303(17) -0.0041(13) -0.0021(12) -0.0019(11)
O6 0.0067(18) 0.022(2) 0.039(3) -0.0041(19) -0.0005(17) -0.0077(16)
O7 0.028(2) 0.024(2) 0.023(2) -0.0101(18) 0.0090(18) 0.0043(19)
O8 0.033(2) 0.017(2) 0.019(2) -0.0087(17) 0.0101(18) -0.0036(18)
O9 0.032(3) 0.032(3) 0.022(2) -0.014(2) 0.0085(19) 0.007(2)
O10 0.040(3) 0.027(2) 0.018(2) -0.0053(19) 0.011(2) 0.012(2)
O12 0.046(3) 0.025(3) 0.034(3) -0.015(2) 0.021(2) 0.002(2)
O14 0.035(3) 0.015(2) 0.024(2) -0.0122(17) 0.0146(19) -0.0081(18)
O15 0.032(3) 0.023(2) 0.030(3) 0.0025(19) 0.007(2) -0.002(2)
O16 0.0134(13) 0.0240(15) 0.0303(17) -0.0041(13) -0.0021(12) -0.0019(11)
O17 0.027(2) 0.025(2) 0.034(3) 0.004(2) 0.003(2) 0.0023(19)
O21 0.038(3) 0.024(3) 0.043(3) 0.011(2) -0.001(2) -0.004(2)
N11 0.022(3) 0.015(2) 0.022(3) -0.0001(19) 0.000(2) -0.0014(19)
N18 0.017(2) 0.014(2) 0.017(2) -0.0037(18) -0.0022(18) 0.0005(18)
N19 0.024(3) 0.014(2) 0.021(3) -0.0034(19) 0.007(2) -0.0037(19)
N32 0.013(2) 0.015(2) 0.013(2) -0.0022(17) -0.0017(17) -0.0013(17)
C20 0.0155(19) 0.024(2) 0.033(2) 0.0007(18) -0.0026(17) -0.0015(16)
C22 0.007(2) 0.018(3) 0.022(3) -0.006(2) 0.000(2) -0.0064(19)
C23 0.027(3) 0.020(3) 0.022(3) -0.012(2) 0.004(2) 0.000(2)
C24 0.026(3) 0.016(3) 0.023(3) -0.007(2) -0.003(2) 0.005(2)
C25 0.0181(19) 0.020(2) 0.026(2) -0.0067(17) 0.0016(16) -0.0020(15)
C26 0.022(3) 0.018(3) 0.021(3) -0.007(2) 0.000(2) 0.006(2)
C27 0.0147(18) 0.023(2) 0.030(2) 0.0001(18) -0.0010(16) -0.0021(15)
C28 0.027(3) 0.021(3) 0.020(3) -0.010(2) -0.003(2) 0.004(2)
C29 0.033(3) 0.015(3) 0.027(3) -0.008(2) -0.006(3) -0.001(2)
C30 0.037(4) 0.016(3) 0.024(3) -0.007(2) -0.004(3) 0.001(3)
C31 0.024(3) 0.022(3) 0.019(3) -0.008(2) 0.005(2) 0.002(2)
C33 0.025(3) 0.020(3) 0.023(3) -0.002(2) 0.005(2) 0.002(2)
C34 0.025(3) 0.014(3) 0.013(3) -0.009(2) 0.000(2) -0.003(2)
C35 0.021(3) 0.021(3) 0.020(3) -0.004(2) -0.002(2) 0.003(2)
C36 0.027(3) 0.026(3) 0.018(3) -0.014(2) 0.008(2) -0.005(3)
C37 0.035(4) 0.018(3) 0.025(3) -0.008(2) 0.011(3) -0.003(3)
C38 0.017(3) 0.021(3) 0.019(3) -0.009(2) 0.001(2) 0.003(2)
C39 0.023(3) 0.018(3) 0.018(3) -0.009(2) 0.001(2) 0.000(2)
C40 0.023(3) 0.017(3) 0.023(3) -0.005(2) 0.015(2) -0.002(2)
C41 0.014(3) 0.022(3) 0.033(3) -0.002(3) -0.005(2) -0.002(2)
C42 0.028(3) 0.017(3) 0.019(3) -0.007(2) 0.008(2) 0.000(2)
C43 0.008(2) 0.019(3) 0.031(3) 0.002(2) -0.001(2) -0.003(2)
C44 0.025(3) 0.023(3) 0.022(3) -0.009(2) 0.009(2) 0.002(2)
C45 0.025(3) 0.021(3) 0.032(4) -0.003(3) 0.003(3) 0.001(2)
C46 0.025(3) 0.017(3) 0.019(3) -0.009(2) 0.002(2) 0.000(2)
C47 0.027(3) 0.017(3) 0.020(3) -0.013(2) 0.000(2) -0.002(2)
C48 0.034(4) 0.015(3) 0.031(4) -0.001(3) 0.001(3) -0.003(3)
C49 0.035(4) 0.019(3) 0.023(3) -0.006(2) 0.011(3) 0.001(3)
C50 0.031(3) 0.023(3) 0.020(3) -0.003(2) 0.013(3) -0.003(3)
C51 0.032(3) 0.015(3) 0.026(3) -0.008(2) 0.013(3) -0.002(2)
C52 0.043(4) 0.023(3) 0.019(3) -0.005(2) -0.003(3) -0.003(3)
C53 0.038(4) 0.025(3) 0.024(3) -0.013(3) 0.016(3) -0.004(3)
C54 0.035(4) 0.024(3) 0.018(3) -0.003(2) -0.006(3) -0.003(3)
C55 0.074(6) 0.016(3) 0.041(4) -0.012(3) 0.035(4) -0.009(3)
C56 0.025(3) 0.020(3) 0.019(3) -0.007(2) 0.002(2) -0.001(2)
C57 0.032(3) 0.025(3) 0.018(3) -0.007(2) 0.005(3) -0.005(3)
C58 0.017(2) 0.028(2) 0.047(3) 0.004(2) -0.0010(19) -0.0020(17)
C59 0.014(3) 0.032(3) 0.027(3) 0.004(3) -0.005(2) -0.009(2)
C60 0.015(3) 0.047(4) 0.033(4) 0.017(3) -0.004(3) -0.003(3)
C61 0.0147(18) 0.023(2) 0.030(2) 0.0001(18) -0.0010(16) -0.0021(15)
C62 0.031(3) 0.019(3) 0.019(3) -0.009(2) 0.003(2) 0.000(2)
C63 0.030(3) 0.019(3) 0.023(3) -0.001(2) -0.014(3) 0.000(2)
C64 0.040(4) 0.019(3) 0.032(4) -0.011(3) 0.023(3) -0.005(3)
C65 0.005(2) 0.027(3) 0.037(4) -0.001(3) 0.000(2) -0.007(2)
C66 0.025(3) 0.021(3) 0.018(3) -0.009(2) 0.007(2) 0.003(2)
C67 0.035(4) 0.013(3) 0.028(3) -0.007(2) 0.013(3) -0.004(2)
C68 0.0155(19) 0.024(2) 0.033(2) 0.0007(18) -0.0026(17) -0.0015(16)
C69 0.029(3) 0.022(3) 0.027(3) -0.005(3) 0.006(3) 0.002(3)
C70 0.013(3) 0.025(3) 0.062(5) 0.012(3) 0.002(3) -0.007(3)
C71 0.039(4) 0.015(3) 0.024(3) -0.001(2) -0.016(3) 0.001(3)
C72 0.026(3) 0.030(4) 0.034(4) 0.007(3) 0.001(3) 0.007(3)
C73 0.042(4) 0.036(4) 0.015(3) -0.003(3) 0.000(3) -0.007(3)
C74 0.037(4) 0.020(3) 0.026(3) -0.005(3) 0.016(3) -0.003(3)
C75 0.012(3) 0.030(3) 0.033(4) 0.007(3) -0.002(2) -0.001(2)
C76 0.041(4) 0.019(3) 0.037(4) 0.001(3) -0.020(3) -0.002(3)
C77 0.0181(19) 0.020(2) 0.026(2) -0.0067(17) 0.0016(16) -0.0020(15)
C78 0.047(4) 0.022(3) 0.027(4) 0.001(3) -0.012(3) -0.002(3)
C79 0.047(4) 0.016(3) 0.041(4) 0.001(3) -0.009(3) -0.008(3)
C80 0.013(3) 0.045(4) 0.031(4) 0.014(3) 0.001(3) -0.002(3)
C81 0.038(4) 0.022(3) 0.026(3) 0.002(3) -0.012(3) -0.002(3)
C82 0.034(4) 0.021(3) 0.030(4) -0.013(3) 0.015(3) 0.000(3)
C83 0.048(4) 0.029(4) 0.018(3) -0.004(3) 0.001(3) -0.013(3)
C84 0.032(4) 0.035(4) 0.083(7) 0.004(4) -0.002(4) -0.001(3)
C85 0.041(4) 0.023(3) 0.042(4) -0.001(3) -0.022(3) 0.000(3)
C86 0.037(4) 0.024(3) 0.032(4) 0.001(3) -0.011(3) -0.005(3)
C87 0.083(7) 0.017(3) 0.055(5) -0.015(3) 0.052(5) -0.014(4)
C88 0.054(5) 0.038(5) 0.046(5) 0.003(4) -0.010(4) -0.009(4)
C89 0.058(5) 0.037(4) 0.019(3) 0.000(3) -0.001(3) -0.016(4)
C90 0.012(3) 0.028(4) 0.059(5) 0.015(3) 0.000(3) -0.002(2)
C91 0.029(4) 0.029(4) 0.049(5) -0.003(3) -0.014(3) 0.000(3)
C92 0.025(3) 0.023(3) 0.046(4) 0.001(3) -0.003(3) 0.002(3)
C93 0.030(3) 0.022(3) 0.025(3) 0.005(3) -0.007(3) -0.007(3)
C94 0.060(6) 0.032(4) 0.036(4) -0.003(3) 0.001(4) -0.020(4)
C95 0.041(4) 0.030(4) 0.052(5) -0.008(4) -0.008(4) -0.002(3)
C96 0.081(7) 0.019(3) 0.041(5) -0.008(3) 0.040(5) -0.010(4)
C97 0.048(5) 0.030(4) 0.035(4) -0.006(3) -0.004(3) -0.004(3)
C98 0.100(8) 0.021(4) 0.059(6) -0.013(4) 0.062(6) -0.014(4)
C99 0.031(4) 0.027(4) 0.048(5) 0.000(3) -0.001(3) -0.003(3)
C100 0.031(4) 0.034(4) 0.068(6) 0.008(4) 0.003(4) 0.001(3)
C101 0.048(4) 0.030(4) 0.026(3) 0.009(3) -0.012(3) -0.021(3)
C102 0.046(5) 0.029(4) 0.069(6) -0.011(4) -0.006(4) 0.001(4)
C103 0.031(4) 0.034(4) 0.037(4) 0.006(3) 0.003(3) -0.003(3)
C104 0.039(4) 0.031(4) 0.053(5) -0.006(4) -0.014(4) -0.003(3)
C105 0.084(7) 0.033(4) 0.042(5) 0.002(4) -0.023(5) -0.012(5)
C106 0.017(2) 0.028(2) 0.047(3) 0.004(2) -0.0010(19) -0.0020(17)
C107 0.051(5) 0.035(4) 0.038(4) -0.005(3) -0.008(4) -0.015(4)
C108 0.062(6) 0.035(4) 0.047(5) -0.001(4) -0.011(4) -0.003(4)
C109 0.053(5) 0.028(4) 0.029(4) 0.004(3) -0.002(3) -0.013(3)
C110 0.038(4) 0.037(4) 0.063(6) -0.010(4) -0.009(4) -0.001(4)
C111 0.056(6) 0.032(4) 0.048(5) 0.010(4) -0.011(4) -0.001(4)
C112 0.045(5) 0.035(5) 0.103(9) 0.000(5) 0.002(6) 0.005(4)
C113 0.052(5) 0.025(4) 0.068(6) 0.003(4) -0.023(5) -0.003(4)
C114 0.040(4) 0.044(5) 0.042(5) 0.007(4) -0.009(4) -0.011(4)
C115 0.050(5) 0.039(4) 0.045(5) 0.001(4) 0.007(4) -0.012(4)
C116 0.059(6) 0.039(5) 0.062(6) 0.011(4) -0.016(5) 0.005(4)
C117 0.059(6) 0.025(4) 0.045(5) 0.000(3) -0.018(4) -0.002(4)
C118 0.053(5) 0.033(4) 0.036(4) 0.007(3) -0.004(4) -0.012(4)
C119 0.046(5) 0.052(5) 0.051(5) 0.001(4) -0.005(4) -0.005(4)
C120 0.049(5) 0.041(5) 0.040(5) -0.010(4) -0.002(4) -0.006(4)
C121 0.051(5) 0.031(4) 0.039(4) -0.004(3) 0.007(4) -0.011(4)
C122 0.039(5) 0.049(5) 0.072(7) 0.020(5) 0.000(5) -0.001(4)
C123 0.036(5) 0.039(5) 0.096(8) 0.031(5) 0.013(5) -0.001(4)
C124 0.053(5) 0.041(4) 0.026(4) -0.002(3) 0.000(3) -0.013(4)
C125 0.073(7) 0.039(5) 0.054(6) 0.009(4) -0.016(5) 0.002(5)
C126 0.050(5) 0.045(5) 0.048(5) 0.002(4) -0.003(4) -0.007(4)
C127 0.080(7) 0.039(5) 0.036(5) -0.006(4) 0.003(5) -0.010(5)
C128 0.050(5) 0.034(4) 0.036(4) 0.001(3) -0.004(4) -0.003(4)
C129 0.026(3) 0.020(3) 0.021(3) -0.009(2) 0.009(2) -0.001(2)

loop_
_atom_type_symbol
_atom_type_description
_atom_type_scat_dispersion_real
_atom_type_scat_dispersion_imag
_atom_type_scat_source
C C 0.0033 0.0016
;
International Tables for Crystallography
(Vol. C, Tables 4.2.6.8 and 6.1.1.4)
;
H H 0.0000 0.0000
;
International Tables for Crystallography
(Vol. C, Table 6.1.1.4)
;
N N 0.0061 0.0033
;
International Tables for Crystallography
(Vol. C, Tables 4.2.6.8 and 6.1.1.4)
;
O O 0.0106 0.0060
;
International Tables for Crystallography
(Vol. C, Tables 4.2.6.8 and 6.1.1.4)
;
Zn Zn 0.2839 1.4301
;
International Tables for Crystallography
(Vol. C, Tables 4.2.6.8 and 6.1.1.4)
;

loop_
_geom_angle_atom_site_label_1
_geom_angle_atom_site_label_2
_geom_angle_atom_site_label_3
_geom_angle
_geom_angle_site_symmetry_1
_geom_angle_site_symmetry_3
N18 Zn1 O8 98.62(19) . .
N18 Zn1 O3 107.02(18) . 1_544
O8 Zn1 O3 86.48(19) . 1_544
N18 Zn1 O6 99.24(19) . 1_644
O8 Zn1 O6 89.27(19) . 1_644
O3 Zn1 O6 153.74(18) 1_544 1_644
N18 Zn1 O4 99.65(19) . 1_644
O8 Zn1 O4 161.61(18) . 1_644
O3 Zn1 O4 90.24(18) 1_544 1_644
O6 Zn1 O4 85.70(19) 1_644 1_644
N18 Zn1 Zn2 170.95(14) . 1_644
O8 Zn1 Zn2 85.62(13) . 1_644
O3 Zn1 Zn2 81.12(12) 1_544 1_644
O6 Zn1 Zn2 72.71(13) 1_644 1_644
O4 Zn1 Zn2 75.99(13) 1_644 1_644
O14 Zn2 N32 103.90(19) . .
O14 Zn2 O1 154.91(18) . 1_466
N32 Zn2 O1 101.07(18) . 1_466
O14 Zn2 O5 86.72(19) . .
N32 Zn2 O5 101.20(19) . .
O1 Zn2 O5 90.84(17) 1_466 .
O14 Zn2 O2 88.58(18) . 1_455
N32 Zn2 O2 96.29(18) . 1_455
O1 Zn2 O2 86.31(17) 1_466 1_455
O5 Zn2 O2 162.51(18) . 1_455
O14 Zn2 Zn1 82.11(13) . 1_466
N32 Zn2 Zn1 171.08(14) . 1_466
O1 Zn2 Zn1 72.80(12) 1_466 1_466
O5 Zn2 Zn1 85.57(13) . 1_466
O2 Zn2 Zn1 77.10(12) 1_455 1_466
N19 Zn3 O10 99.3(2) . .
N19 Zn3 O12 100.3(2) . .
O10 Zn3 O12 160.3(2) . .
N19 Zn3 O21 102.6(2) . .
O10 Zn3 O21 84.0(2) . .
O12 Zn3 O21 94.1(2) . .
N19 Zn3 O17 102.6(2) . 1_455
O10 Zn3 O17 89.2(2) . 1_455
O12 Zn3 O17 84.2(2) . 1_455
O21 Zn3 O17 154.61(19) . 1_455
N19 Zn3 Zn4 177.94(15) . .
O10 Zn3 Zn4 79.29(14) . .
O12 Zn3 Zn4 81.26(15) . .
O21 Zn3 Zn4 75.86(14) . .
O17 Zn3 Zn4 78.85(13) 1_455 .
O9 Zn4 N11 103.9(2) . .
O9 Zn4 O7 155.1(2) . .
N11 Zn4 O7 100.9(2) . .
O9 Zn4 O15 83.9(2) . 1_455
N11 Zn4 O15 100.5(2) . 1_455
O7 Zn4 O15 93.3(2) . 1_455
O9 Zn4 O16 89.8(2) . .
N11 Zn4 O16 97.7(2) . .
O7 Zn4 O16 85.14(19) . .
O15 Zn4 O16 161.67(18) 1_455 .
O9 Zn4 Zn3 76.81(14) . .
N11 Zn4 Zn3 179.29(16) . .
O7 Zn4 Zn3 78.38(14) . .
O15 Zn4 Zn3 79.68(13) 1_455 .
O16 Zn4 Zn3 82.13(12) . .
C34 O1 Zn2 135.7(4) . 1_644
C22 O2 Zn2 127.1(4) . 1_655
C22 O3 Zn1 124.7(4) . 1_566
C47 O4 Zn1 130.5(4) . 1_466
C25 O5 Zn2 117.5(4) . .
C25 O6 Zn1 135.7(4) . 1_466
C38 O7 Zn4 127.5(4) . .
C34 O8 Zn1 118.9(4) . .
C36 O9 Zn4 130.7(4) . .
C38 O10 Zn3 126.0(4) . .
C36 O12 Zn3 123.3(4) . .
C47 O14 Zn2 124.2(4) . .
C69 O15 Zn4 123.7(5) . 1_655
C77 O16 Zn4 117.9(4) . .
C69 O17 Zn3 126.2(5) . 1_655
C77 O21 Zn3 131.3(5) . .
C45 N11 C83 118.2(6) . .
C45 N11 Zn4 121.6(5) . .
C83 N11 Zn4 120.1(5) . .
C62 N18 C28 117.3(5) . .
C62 N18 Zn1 122.1(4) . .
C28 N18 Zn1 120.7(4) . .
C57 N19 C33 117.2(5) . .
C57 N19 Zn3 122.1(4) . .
C33 N19 Zn3 120.6(4) . .
C56 N32 C35 118.0(5) . .
C56 N32 Zn2 123.3(4) . .
C35 N32 Zn2 118.8(4) . .
C41 C20 C70 118.0(6) . .
C41 C20 C25 121.8(6) . .
C70 C20 C25 120.2(6) . .
O3 C22 O2 125.9(5) . .
O3 C22 C27 117.0(5) . .
O2 C22 C27 117.0(5) . .
C129 C23 C55 119.6(6) . .
C129 C23 C47 119.5(6) . .
C55 C23 C47 120.8(6) . .
C64 C24 C129 121.9(6) . .
C64 C24 H24 119.0 . .
C129 C24 H24 119.0 . .
O6 C25 O5 126.2(6) . .
O6 C25 C20 115.9(5) . .
O5 C25 C20 117.9(6) . .
C51 C26 C31 121.2(6) . .
C51 C26 H26 119.4 . .
C31 C26 H26 119.4 . .
C60 C27 C59 118.5(6) . .
C60 C27 C22 121.9(6) . .
C59 C27 C22 119.6(6) . .
N18 C28 C30 123.6(6) . .
N18 C28 H28 118.2 . .
C30 C28 H28 118.2 . .
C35 C29 C63 120.2(6) . .
C35 C29 H29 119.9 . .
C63 C29 H29 119.9 . .
C28 C30 C71 119.9(6) . .
C28 C30 H30 120.1 . .
C71 C30 H30 120.1 . .
C39 C31 C26 120.0(6) . .
C39 C31 H31 120.0 . .
C26 C31 H31 120.0 . .
N19 C33 C48 123.3(6) . .
N19 C33 H33 118.4 . .
C48 C33 H33 118.4 . .
O8 C34 O1 125.8(5) . .
O8 C34 C39 116.9(5) . .
O1 C34 C39 117.2(5) . .
N32 C35 C29 123.3(6) . .
N32 C35 H35 118.4 . .
C29 C35 H35 118.4 . .
O9 C36 O12 127.3(6) . .
O9 C36 C53 115.5(6) . .
O12 C36 C53 117.2(6) . .
C39 C37 C50 120.2(6) . .
C39 C37 H37 119.9 . .
C50 C37 H37 119.9 . .
O10 C38 O7 126.9(6) . .
O10 C38 C42 116.4(5) . .
O7 C38 C42 116.7(5) . .
C37 C39 C31 119.6(6) . .
C37 C39 C34 120.6(5) . .
C31 C39 C34 119.7(5) . .
C42 C40 C46 120.7(6) . .
C42 C40 H40 119.6 . .
C46 C40 H40 119.6 . .
C20 C41 C65 120.2(6) . .
C20 C41 H41 119.9 . .
C65 C41 H41 119.9 . .
C40 C42 C67 118.8(5) . .
C40 C42 C38 120.0(5) . .
C67 C42 C38 121.1(5) . .
C80 C43 C75 117.6(5) . .
C80 C43 C58 121.0(6) . .
C75 C43 C58 121.4(6) . .
C53 C44 C49 120.8(6) . .
C53 C44 H44 119.6 . .
C49 C44 H44 119.6 . .
N11 C45 C79 121.2(7) . .
N11 C45 H45 119.4 . .
C79 C45 H45 119.4 . .
C40 C46 C66 121.2(6) . .
C40 C46 H46 119.4 . .
C66 C46 H46 119.4 . .
O14 C47 O4 125.9(5) . .
O14 C47 C23 116.8(6) . .
O4 C47 C23 117.2(5) . .
C33 C48 C93 119.5(6) . .
C33 C48 H48 120.2 . .
C93 C48 H48 120.2 . .
C82 C49 C44 121.1(6) . .
C82 C49 H49 119.5 . .
C44 C49 H49 119.5 . .
C37 C50 C51 120.5(6) . .
C37 C50 H50 119.7 . .
C51 C50 H50 119.7 . .
C26 C51 C50 118.5(5) . .
C26 C51 C66 120.8(6) . .
C50 C51 C66 120.7(6) . .
C62 C52 C71 120.1(6) . .
C62 C52 H52 119.9 . .
C71 C52 H52 119.9 . .
C44 C53 C87 118.6(6) . .
C44 C53 C36 120.7(6) . .
C87 C53 C36 120.7(6) . .
C56 C54 C63 119.9(6) . .
C56 C54 H54 120.1 . .
C63 C54 H54 120.1 . .
C23 C55 C96 120.2(7) . .
C23 C55 H55 119.9 . .
C96 C55 H55 119.9 . .
N32 C56 C54 121.9(6) . .
N32 C56 H56 119.0 . .
C54 C56 H56 119.0 . .
N19 C57 C73 123.0(6) . .
N19 C57 H57 118.5 . .
C73 C57 H57 118.5 . .
C90 C58 C65 117.6(6) . .
C90 C58 C43 120.7(6) . .
C65 C58 C43 121.7(6) . .
C75 C59 C27 119.9(6) . .
C75 C59 H59 120.0 . .
C27 C59 H59 120.0 . .
C27 C60 C80 121.2(6) . .
C27 C60 H60 119.4 . .
C80 C60 H60 119.4 . .
C123 C61 C72 117.3(7) . .
C123 C61 C69 120.5(6) . .
C72 C61 C69 122.2(6) . .
N18 C62 C52 122.3(6) . .
N18 C62 H62 118.8 . .
C52 C62 H62 118.8 . .
C29 C63 C54 116.7(6) . .
C29 C63 C81 122.1(6) . .
C54 C63 C81 121.1(6) . .
C24 C64 C96 117.1(6) . .
C24 C64 C82 120.9(6) . .
C96 C64 C82 122.0(6) . .
C41 C65 C58 121.4(6) . .
C41 C65 H65 119.3 . .
C58 C65 H65 119.3 . .
C74 C66 C46 117.7(5) . .
C74 C66 C51 121.6(6) . .
C46 C66 C51 120.6(6) . .
C74 C67 C42 120.1(6) . .
C74 C67 H67 120.0 . .
C42 C67 H67 120.0 . .
C92 C68 C84 118.4(7) . .
C92 C68 C77 123.0(6) . .
C84 C68 C77 118.0(6) . .
O17 C69 O15 125.7(7) . .
O17 C69 C61 116.5(6) . .
O15 C69 C61 117.8(6) . .
C90 C70 C20 121.6(6) . .
C90 C70 H70 119.2 . .
C20 C70 H70 119.2 . .
C30 C71 C52 116.8(6) . .
C30 C71 C78 122.3(6) . .
C52 C71 C78 120.9(6) . .
C103 C72 C61 121.9(6) . .
C103 C72 H72 119.0 . .
C61 C72 H72 119.0 . .
C57 C73 C93 119.8(6) . .
C57 C73 H73 120.1 . .
C93 C73 H73 120.1 . .
C67 C74 C66 121.3(6) . .
C67 C74 H74 119.3 . .
C66 C74 H74 119.3 . .
C59 C75 C43 121.2(6) . .
C59 C75 H75 119.4 . .
C43 C75 H75 119.4 . .
C81 C76 C85 128.3(8) . .
C81 C76 H76 115.8 . .
C85 C76 H76 115.8 . .
O16 C77 O21 125.8(6) . .
O16 C77 C68 116.6(6) . .
O21 C77 C68 117.5(6) . .
C86 C78 C71 124.4(7) . .
C86 C78 H78 117.8 . .
C71 C78 H78 117.8 . .
C45 C79 C101 120.5(7) . .
C45 C79 H79 119.7 . .
C101 C79 H79 119.7 . .
C60 C80 C43 121.4(6) . .
C60 C80 H80 119.3 . .
C43 C80 H80 119.3 . .
C76 C81 C63 123.0(7) . .
C76 C81 H81 118.5 . .
C63 C81 H81 118.5 . .
C98 C82 C49 117.3(6) . .
C98 C82 C64 121.5(6) . .
C49 C82 C64 120.9(6) . .
N11 C83 C89 123.6(7) . .
N11 C83 H83 118.2 . .
C89 C83 H83 118.2 . .
C68 C84 C112 119.6(8) . .
C68 C84 H84 120.2 . .
C112 C84 H84 120.2 . .
C117 C85 C95 119.1(7) . .
C117 C85 C76 122.7(8) . .
C95 C85 C76 118.2(8) . .
C78 C86 C91 127.0(7) . .
C78 C86 H86 116.5 . .
C91 C86 H86 116.5 . .
C98 C87 C53 119.8(7) . .
C98 C87 H87 120.1 . .
C53 C87 H87 120.1 . .
C108 C88 C107 120.9(9) . .
C108 C88 H88 119.6 . .
C107 C88 H88 119.6 . .
C83 C89 C101 118.8(7) . .
C83 C89 H89 120.6 . .
C101 C89 H89 120.6 . .
C70 C90 C58 121.0(6) . .
C70 C90 H90 119.5 . .
C58 C90 H90 119.5 . .
C111 C91 C104 118.9(8) . .
C111 C91 C86 122.7(8) . .
C104 C91 C86 118.3(8) . .
C68 C92 C99 121.9(7) . .
C68 C92 H92 119.1 . .
C99 C92 H92 119.1 . .
C48 C93 C73 117.0(6) . .
C48 C93 C109 119.8(7) . .
C73 C93 C109 123.0(7) . .
C127 C94 C108 119.5(8) . .
C127 C94 H94 120.3 . .
C108 C94 H94 120.3 . .
C102 C95 C85 122.0(9) . .
C102 C95 H95 119.0 . .
C85 C95 H95 119.0 . .
C55 C96 C64 121.3(7) . .
C55 C96 H96 119.4 . .
C64 C96 H96 119.4 . .
C124 C97 C121 118.5(8) . .
C124 C97 H97 120.8 . .
C121 C97 H97 120.8 . .
C82 C98 C87 122.2(7) . .
C82 C98 H98 118.9 . .
C87 C98 H98 118.9 . .
C92 C99 C106 120.4(7) . .
C92 C99 H99 119.8 . .
C106 C99 H99 119.8 . .
C103 C100 C122 118.7(8) . .
C103 C100 C106 120.2(7) . .
C122 C100 C106 121.0(7) . .
C79 C101 C89 117.6(6) . .
C79 C101 C118 124.5(8) . .
C89 C101 C118 117.8(8) . .
C113 C102 C95 119.3(9) . .
C113 C102 H102 120.4 . .
C95 C102 H102 120.4 . .
C100 C103 C72 120.4(7) . .
C100 C103 H103 119.8 . .
C72 C103 H103 119.8 . .
C110 C104 C91 120.2(9) . .
C110 C104 H104 119.9 . .
C91 C104 H104 119.9 . .
C117 C105 C113 120.8(9) . .
C117 C105 H105 119.6 . .
C113 C105 H105 119.6 . .
C99 C106 C112 117.9(7) . .
C99 C106 C100 121.0(7) . .
C112 C106 C100 121.0(7) . .
C88 C107 C120 119.7(8) . .
C88 C107 C114 118.0(8) . .
C120 C107 C114 122.3(8) . .
C94 C108 C88 119.8(9) . .
C94 C108 H108 120.1 . .
C88 C108 H108 120.1 . .
C128 C109 C93 124.2(8) . .
C128 C109 H109 117.9 . .
C93 C109 H109 117.9 . .
C116 C110 C104 119.8(9) . .
C116 C110 H110 120.1 . .
C104 C110 H110 120.1 . .
C125 C111 C91 120.4(9) . .
C125 C111 H111 119.8 . .
C91 C111 H111 119.8 . .
C84 C112 C106 121.1(9) . .
C84 C112 H112 119.5 . .
C106 C112 H112 119.5 . .
C102 C113 C105 120.4(8) . .
C102 C113 H113 119.8 . .
C105 C113 H113 119.8 . .
C118 C114 C107 122.7(9) . .
C118 C114 H114 118.7 . .
C107 C114 H114 118.7 . .
C121 C115 C119 121.5(8) . .
C121 C115 H115 119.3 . .
C119 C115 H115 119.3 . .
C110 C116 C125 120.8(9) . .
C110 C116 H116 119.6 . .
C125 C116 H116 119.6 . .
C105 C117 C85 118.5(9) . .
C105 C117 H117 120.8 . .
C85 C117 H117 120.8 . .
C114 C118 C101 122.7(9) . .
C114 C118 H118 118.7 . .
C101 C118 H118 118.7 . .
C126 C119 C115 118.8(9) . .
C126 C119 H119 120.6 . .
C115 C119 H119 120.6 . .
C107 C120 C127 118.4(9) . .
C107 C120 H120 120.8 . .
C127 C120 H120 120.8 . .
C115 C121 C97 120.0(8) . .
C115 C121 H121 120.0 . .
C97 C121 H121 120.0 . .
C100 C122 C123 120.1(8) . .
C100 C122 H122 120.0 . .
C123 C122 H122 120.0 . .
C61 C123 C122 121.0(8) . .
C61 C123 H123 119.5 . .
C122 C123 H123 119.5 . .
C97 C124 C126 120.5(8) . .
C97 C124 C128 120.5(8) . .
C126 C124 C128 118.9(8) . .
C111 C125 C116 119.8(10) . .
C111 C125 H125 120.1 . .
C116 C125 H125 120.1 . .
C119 C126 C124 120.6(9) . .
C119 C126 H126 119.7 . .
C124 C126 H126 119.7 . .
C94 C127 C120 121.7(10) . .
C94 C127 H127 119.1 . .
C120 C127 H127 119.1 . .
C109 C128 C124 126.6(8) . .
C109 C128 H128 116.7 . .
C124 C128 H128 116.7 . .
C23 C129 C24 119.6(6) . .
C23 C129 H129 120.2 . .
C24 C129 H129 120.2 . .

loop_
_geom_bond_atom_site_label_1
_geom_bond_atom_site_label_2
_geom_bond_distance
_geom_bond_site_symmetry_2
Zn1 N18 2.031(5) .
Zn1 O8 2.034(4) .
Zn1 O3 2.045(4) 1_544
Zn1 O6 2.046(4) 1_644
Zn1 O4 2.047(4) 1_644
Zn1 Zn2 2.9986(8) 1_644
Zn2 O14 2.016(4) .
Zn2 N32 2.036(5) .
Zn2 O1 2.046(4) 1_466
Zn2 O5 2.051(4) .
Zn2 O2 2.066(4) 1_455
Zn2 Zn1 2.9985(8) 1_466
Zn3 N19 2.020(5) .
Zn3 O10 2.024(4) .
Zn3 O12 2.024(4) .
Zn3 O21 2.066(6) .
Zn3 O17 2.092(5) 1_455
Zn3 Zn4 2.9958(9) .
Zn4 O9 2.005(4) .
Zn4 N11 2.009(5) .
Zn4 O7 2.020(4) .
Zn4 O15 2.095(5) 1_455
Zn4 O16 2.121(4) .
O1 C34 1.264(7) .
O1 Zn2 2.046(4) 1_644
O2 C22 1.264(7) .
O2 Zn2 2.066(4) 1_655
O3 C22 1.256(7) .
O3 Zn1 2.045(4) 1_566
O4 C47 1.259(8) .
O4 Zn1 2.047(4) 1_466
O5 C25 1.258(8) .
O6 C25 1.253(8) .
O6 Zn1 2.046(4) 1_466
O7 C38 1.259(8) .
O8 C34 1.263(7) .
O9 C36 1.242(8) .
O10 C38 1.236(8) .
O12 C36 1.252(8) .
O14 C47 1.257(7) .
O15 C69 1.249(8) .
O15 Zn4 2.095(5) 1_655
O16 C77 1.247(7) .
O17 C69 1.248(8) .
O17 Zn3 2.092(5) 1_655
O21 C77 1.253(8) .
N11 C45 1.347(8) .
N11 C83 1.352(9) .
N18 C62 1.347(8) .
N18 C28 1.350(7) .
N19 C57 1.345(8) .
N19 C33 1.348(8) .
N32 C56 1.341(8) .
N32 C35 1.344(8) .
C20 C41 1.383(9) .
C20 C70 1.387(9) .
C20 C25 1.495(8) .
C22 C27 1.487(8) .
C23 C129 1.387(9) .
C23 C55 1.387(10) .
C23 C47 1.501(8) .
C24 C64 1.394(9) .
C24 C129 1.396(8) .
C24 H24 0.9500 .
C26 C51 1.391(9) .
C26 C31 1.396(8) .
C26 H26 0.9500 .
C27 C60 1.367(9) .
C27 C59 1.407(9) .
C28 C30 1.369(9) .
C28 H28 0.9500 .
C29 C35 1.367(9) .
C29 C63 1.382(9) .
C29 H29 0.9500 .
C30 C71 1.391(9) .
C30 H30 0.9500 .
C31 C39 1.396(8) .
C31 H31 0.9500 .
C33 C48 1.384(9) .
C33 H33 0.9500 .
C34 C39 1.501(8) .
C35 H35 0.9500 .
C36 C53 1.514(8) .
C37 C39 1.394(9) .
C37 C50 1.398(8) .
C37 H37 0.9500 .
C38 C42 1.520(8) .
C40 C42 1.376(8) .
C40 C46 1.383(8) .
C40 H40 0.9500 .
C41 C65 1.391(8) .
C41 H41 0.9500 .
C42 C67 1.396(9) .
C43 C80 1.386(9) .
C43 C75 1.396(9) .
C43 C58 1.465(8) .
C44 C53 1.379(9) .
C44 C49 1.391(8) .
C44 H44 0.9500 .
C45 C79 1.389(10) .
C45 H45 0.9500 .
C46 C66 1.390(9) .
C46 H46 0.9500 .
C48 C93 1.397(10) .
C48 H48 0.9500 .
C49 C82 1.391(9) .
C49 H49 0.9500 .
C50 C51 1.409(9) .
C50 H50 0.9500 .
C51 C66 1.493(8) .
C52 C62 1.384(9) .
C52 C71 1.401(9) .
C52 H52 0.9500 .
C53 C87 1.395(10) .
C54 C56 1.389(9) .
C54 C63 1.409(9) .
C54 H54 0.9500 .
C55 C96 1.391(10) .
C55 H55 0.9500 .
C56 H56 0.9500 .
C57 C73 1.384(9) .
C57 H57 0.9500 .
C58 C90 1.378(10) .
C58 C65 1.395(9) .
C59 C75 1.387(8) .
C59 H59 0.9500 .
C60 C80 1.379(9) .
C60 H60 0.9500 .
C61 C123 1.366(10) .
C61 C72 1.393(10) .
C61 C69 1.521(9) .
C62 H62 0.9500 .
C63 C81 1.477(9) .
C64 C96 1.402(10) .
C64 C82 1.491(8) .
C65 H65 0.9500 .
C66 C74 1.389(9) .
C67 C74 1.386(9) .
C67 H67 0.9500 .
C68 C92 1.379(10) .
C68 C84 1.395(11) .
C68 C77 1.517(8) .
C70 C90 1.376(9) .
C70 H70 0.9500 .
C71 C78 1.477(9) .
C72 C103 1.376(10) .
C72 H72 0.9500 .
C73 C93 1.399(10) .
C73 H73 0.9500 .
C74 H74 0.9500 .
C75 H75 0.9500 .
C76 C81 1.333(10) .
C76 C85 1.464(9) .
C76 H76 0.9500 .
C78 C86 1.325(10) .
C78 H78 0.9500 .
C79 C101 1.397(11) .
C79 H79 0.9500 .
C80 H80 0.9500 .
C81 H81 0.9500 .
C82 C98 1.386(10) .
C83 C89 1.374(10) .
C83 H83 0.9500 .
C84 C112 1.402(13) .
C84 H84 0.9500 .
C85 C117 1.410(12) .
C85 C95 1.415(12) .
C86 C91 1.484(10) .
C86 H86 0.9500 .
C87 C98 1.387(10) .
C87 H87 0.9500 .
C88 C108 1.386(12) .
C88 C107 1.386(12) .
C88 H88 0.9500 .
C89 C101 1.398(12) .
C89 H89 0.9500 .
C90 H90 0.9500 .
C91 C111 1.396(13) .
C91 C104 1.412(12) .
C92 C99 1.385(10) .
C92 H92 0.9500 .
C93 C109 1.487(9) .
C94 C127 1.364(14) .
C94 C108 1.383(13) .
C94 H94 0.9500 .
C95 C102 1.378(11) .
C95 H95 0.9500 .
C96 H96 0.9500 .
C97 C124 1.394(12) .
C97 C121 1.419(11) .
C97 H97 0.9500 .
C98 H98 0.9500 .
C99 C106 1.386(10) .
C99 H99 0.9500 .
C100 C103 1.365(11) .
C100 C122 1.389(12) .
C100 C106 1.514(11) .
C101 C118 1.481(10) .
C102 C113 1.374(14) .
C102 H102 0.9500 .
C103 H103 0.9500 .
C104 C110 1.405(12) .
C104 H104 0.9500 .
C105 C117 1.399(11) .
C105 C113 1.418(14) .
C105 H105 0.9500 .
C106 C112 1.404(13) .
C107 C120 1.387(12) .
C107 C114 1.502(11) .
C108 H108 0.9500 .
C109 C128 1.301(12) .
C109 H109 0.9500 .
C110 C116 1.369(14) .
C110 H110 0.9500 .
C111 C125 1.395(11) .
C111 H111 0.9500 .
C112 H112 0.9500 .
C113 H113 0.9500 .
C114 C118 1.308(12) .
C114 H114 0.9500 .
C115 C121 1.378(12) .
C115 C119 1.392(13) .
C115 H115 0.9500 .
C116 C125 1.399(15) .
C116 H116 0.9500 .
C117 H117 0.9500 .
C118 H118 0.9500 .
C119 C126 1.390(13) .
C119 H119 0.9500 .
C120 C127 1.408(12) .
C120 H120 0.9500 .
C121 H121 0.9500 .
C122 C123 1.402(13) .
C122 H122 0.9500 .
C123 H123 0.9500 .
C124 C126 1.400(13) .
C124 C128 1.493(11) .
C125 H125 0.9500 .
C126 H126 0.9500 .
C127 H127 0.9500 .
C128 H128 0.9500 .
C129 H129 0.9500 .

loop_
_geom_torsion_atom_site_label_1
_geom_torsion_atom_site_label_2
_geom_torsion_atom_site_label_3
_geom_torsion_atom_site_label_4
_geom_torsion
_geom_torsion_site_symmetry_1
Zn1 O3 C22 O2 10.1(9) 1_566
Zn1 O3 C22 C27 -167.7(4) 1_566
Zn2 O2 C22 O3 -25.7(9) 1_655
Zn2 O2 C22 C27 152.1(4) 1_655
Zn1 O6 C25 O5 14.8(11) 1_466
Zn1 O6 C25 C20 -164.2(5) 1_466
Zn2 O5 C25 O6 -19.4(9) .
Zn2 O5 C25 C20 159.6(5) .
C41 C20 C25 O6 -173.0(6) .
C70 C20 C25 O6 7.6(10) .
C41 C20 C25 O5 7.9(10) .
C70 C20 C25 O5 -171.5(7) .
O3 C22 C27 C60 3.8(10) .
O2 C22 C27 C60 -174.2(7) .
O3 C22 C27 C59 -175.2(6) .
O2 C22 C27 C59 6.8(9) .
C62 N18 C28 C30 -0.1(10) .
Zn1 N18 C28 C30 -178.5(5) .
N18 C28 C30 C71 1.6(11) .
C51 C26 C31 C39 -1.7(10) .
C57 N19 C33 C48 2.7(10) .
Zn3 N19 C33 C48 -174.1(5) .
Zn1 O8 C34 O1 -10.8(8) .
Zn1 O8 C34 C39 168.4(4) .
Zn2 O1 C34 O8 1.4(10) 1_644
Zn2 O1 C34 C39 -177.8(4) 1_644
C56 N32 C35 C29 0.9(9) .
Zn2 N32 C35 C29 -179.4(5) .
C63 C29 C35 N32 -1.1(11) .
Zn4 O9 C36 O12 4.6(11) .
Zn4 O9 C36 C53 -174.3(5) .
Zn3 O12 C36 O9 -10.4(11) .
Zn3 O12 C36 C53 168.5(5) .
Zn3 O10 C38 O7 -13.7(10) .
Zn3 O10 C38 C42 165.8(4) .
Zn4 O7 C38 O10 -0.3(10) .
Zn4 O7 C38 C42 -179.8(4) .
C50 C37 C39 C31 1.4(10) .
C50 C37 C39 C34 -179.9(6) .
C26 C31 C39 C37 -0.7(10) .
C26 C31 C39 C34 -179.5(6) .
O8 C34 C39 C37 -1.5(9) .
O1 C34 C39 C37 177.7(6) .
O8 C34 C39 C31 177.3(6) .
O1 C34 C39 C31 -3.5(9) .
C70 C20 C41 C65 1.6(11) .
C25 C20 C41 C65 -177.8(6) .
C46 C40 C42 C67 -5.7(10) .
C46 C40 C42 C38 176.1(6) .
O10 C38 C42 C40 14.3(9) .
O7 C38 C42 C40 -166.1(6) .
O10 C38 C42 C67 -163.8(7) .
O7 C38 C42 C67 15.7(9) .
C83 N11 C45 C79 -1.9(10) .
Zn4 N11 C45 C79 175.2(5) .
C42 C40 C46 C66 3.9(10) .
Zn2 O14 C47 O4 -1.1(10) .
Zn2 O14 C47 C23 179.8(4) .
Zn1 O4 C47 O14 -11.0(10) 1_466
Zn1 O4 C47 C23 168.1(4) 1_466
C129 C23 C47 O14 177.6(6) .
C55 C23 C47 O14 -3.5(10) .
C129 C23 C47 O4 -1.6(9) .
C55 C23 C47 O4 177.3(7) .
N19 C33 C48 C93 1.6(11) .
C53 C44 C49 C82 -4.9(11) .
C39 C37 C50 C51 0.3(11) .
C31 C26 C51 C50 3.4(10) .
C31 C26 C51 C66 -176.5(6) .
C37 C50 C51 C26 -2.7(11) .
C37 C50 C51 C66 177.2(7) .
C49 C44 C53 C87 6.2(12) .
C49 C44 C53 C36 -174.5(7) .
O9 C36 C53 C44 -15.7(10) .
O12 C36 C53 C44 165.2(7) .
O9 C36 C53 C87 163.5(8) .
O12 C36 C53 C87 -15.5(11) .
C129 C23 C55 C96 -2.5(14) .
C47 C23 C55 C96 178.7(8) .
C35 N32 C56 C54 -0.1(9) .
Zn2 N32 C56 C54 -179.8(5) .
C63 C54 C56 N32 -0.5(10) .
C33 N19 C57 C73 -4.5(10) .
Zn3 N19 C57 C73 172.3(6) .
C80 C43 C58 C90 -25.9(12) .
C75 C43 C58 C90 152.5(8) .
C80 C43 C58 C65 154.7(8) .
C75 C43 C58 C65 -26.9(11) .
C60 C27 C59 C75 3.0(11) .
C22 C27 C59 C75 -177.9(6) .
C59 C27 C60 C80 -5.1(12) .
C22 C27 C60 C80 175.9(7) .
C28 N18 C62 C52 -1.2(10) .
Zn1 N18 C62 C52 177.2(5) .
C71 C52 C62 N18 1.0(11) .
C35 C29 C63 C54 0.4(10) .
C35 C29 C63 C81 -179.1(7) .
C56 C54 C63 C29 0.3(10) .
C56 C54 C63 C81 179.8(6) .
C129 C24 C64 C96 -4.1(12) .
C129 C24 C64 C82 175.6(7) .
C20 C41 C65 C58 -0.5(11) .
C90 C58 C65 C41 -0.9(12) .
C43 C58 C65 C41 178.5(7) .
C40 C46 C66 C74 0.4(10) .
C40 C46 C66 C51 -177.2(6) .
C26 C51 C66 C74 -27.1(11) .
C50 C51 C66 C74 153.1(7) .
C26 C51 C66 C46 150.4(7) .
C50 C51 C66 C46 -29.4(10) .
C40 C42 C67 C74 3.2(11) .
C38 C42 C67 C74 -178.6(7) .
Zn3 O17 C69 O15 25.7(10) 1_655
Zn3 O17 C69 C61 -154.9(5) 1_655
Zn4 O15 C69 O17 -32.0(10) 1_655
Zn4 O15 C69 C61 148.6(5) 1_655
C123 C61 C69 O17 167.2(9) .
C72 C61 C69 O17 -14.6(10) .
C123 C61 C69 O15 -13.3(12) .
C72 C61 C69 O15 164.9(7) .
C41 C20 C70 C90 -1.3(13) .
C25 C20 C70 C90 178.1(8) .
C28 C30 C71 C52 -1.7(11) .
C28 C30 C71 C78 177.9(7) .
C62 C52 C71 C30 0.5(11) .
C62 C52 C71 C78 -179.2(7) .
C123 C61 C72 C103 -7.6(13) .
C69 C61 C72 C103 174.2(7) .
N19 C57 C73 C93 2.0(11) .
C42 C67 C74 C66 1.1(12) .
C46 C66 C74 C67 -2.9(11) .
C51 C66 C74 C67 174.7(7) .
C27 C59 C75 C43 1.1(11) .
C80 C43 C75 C59 -3.2(11) .
C58 C43 C75 C59 178.3(7) .
Zn4 O16 C77 O21 -33.9(9) .
Zn4 O16 C77 C68 143.0(5) .
Zn3 O21 C77 O16 23.1(11) .
Zn3 O21 C77 C68 -153.8(5) .
C92 C68 C77 O16 29.0(10) .
C84 C68 C77 O16 -142.0(8) .
C92 C68 C77 O21 -153.8(7) .
C84 C68 C77 O21 35.2(10) .
C30 C71 C78 C86 -9.9(12) .
C52 C71 C78 C86 169.7(8) .
N11 C45 C79 C101 -0.5(11) .
C27 C60 C80 C43 3.0(14) .
C75 C43 C80 C60 1.2(12) .
C58 C43 C80 C60 179.7(8) .
C85 C76 C81 C63 -180.0(7) .
C29 C63 C81 C76 5.5(11) .
C54 C63 C81 C76 -174.0(7) .
C44 C49 C82 C98 1.6(12) .
C44 C49 C82 C64 175.8(7) .
C24 C64 C82 C98 8.0(13) .
C96 C64 C82 C98 -172.3(10) .
C24 C64 C82 C49 -165.9(7) .
C96 C64 C82 C49 13.7(13) .
C45 N11 C83 C89 3.7(11) .
Zn4 N11 C83 C89 -173.4(6) .
C92 C68 C84 C112 5.5(14) .
C77 C68 C84 C112 176.9(9) .
C81 C76 C85 C117 -13.3(13) .
C81 C76 C85 C95 166.3(8) .
C71 C78 C86 C91 -178.7(7) .
C44 C53 C87 C98 -4.4(15) .
C36 C53 C87 C98 176.3(10) .
N11 C83 C89 C101 -2.9(12) .
C20 C70 C90 C58 -0.1(14) .
C65 C58 C90 C70 1.2(13) .
C43 C58 C90 C70 -178.2(8) .
C78 C86 C91 C111 16.7(13) .
C78 C86 C91 C104 -162.1(8) .
C84 C68 C92 C99 -8.5(12) .
C77 C68 C92 C99 -179.5(7) .
C33 C48 C93 C73 -4.1(10) .
C33 C48 C93 C109 172.1(7) .
C57 C73 C93 C48 2.4(11) .
C57 C73 C93 C109 -173.6(7) .
C117 C85 C95 C102 0.1(13) .
C76 C85 C95 C102 -179.5(8) .
C23 C55 C96 C64 -0.9(16) .
C24 C64 C96 C55 4.1(14) .
C82 C64 C96 C55 -175.5(9) .
C49 C82 C98 C87 0.1(16) .
C64 C82 C98 C87 -174.0(10) .
C53 C87 C98 C82 1.3(18) .
C68 C92 C99 C106 4.1(13) .
C45 C79 C101 C89 1.3(12) .
C45 C79 C101 C118 -174.1(8) .
C83 C89 C101 C79 0.3(12) .
C83 C89 C101 C118 176.0(8) .
C85 C95 C102 C113 0.7(14) .
C122 C100 C103 C72 4.7(15) .
C106 C100 C103 C72 179.7(8) .
C61 C72 C103 C100 3.1(14) .
C111 C91 C104 C110 0.3(12) .
C86 C91 C104 C110 179.1(7) .
C92 C99 C106 C112 3.3(13) .
C92 C99 C106 C100 -179.1(8) .
C103 C100 C106 C99 150.6(9) .
C122 C100 C106 C99 -34.5(15) .
C103 C100 C106 C112 -31.8(15) .
C122 C100 C106 C112 143.0(11) .
C108 C88 C107 C120 1.8(14) .
C108 C88 C107 C114 -179.2(9) .
C127 C94 C108 C88 -2.1(14) .
C107 C88 C108 C94 0.1(14) .
C48 C93 C109 C128 -139.7(9) .
C73 C93 C109 C128 36.3(12) .
C91 C104 C110 C116 -0.4(13) .
C104 C91 C111 C125 -2.0(14) .
C86 C91 C111 C125 179.2(9) .
C68 C84 C112 C106 1.8(17) .
C99 C106 C112 C84 -6.2(16) .
C100 C106 C112 C84 176.2(10) .
C95 C102 C113 C105 -1.5(14) .
C117 C105 C113 C102 1.5(15) .
C88 C107 C114 C118 151.0(9) .
C120 C107 C114 C118 -30.0(14) .
C104 C110 C116 C125 2.2(16) .
C113 C105 C117 C85 -0.6(14) .
C95 C85 C117 C105 -0.2(13) .
C76 C85 C117 C105 179.5(8) .
C107 C114 C118 C101 178.2(8) .
C79 C101 C118 C114 -27.8(13) .
C89 C101 C118 C114 156.8(9) .
C121 C115 C119 C126 -2.3(15) .
C88 C107 C120 C127 -1.5(13) .
C114 C107 C120 C127 179.5(8) .
C119 C115 C121 C97 -0.6(14) .
C124 C97 C121 C115 2.9(13) .
C103 C100 C122 C123 -7.8(18) .
C106 C100 C122 C123 177.3(11) .
C72 C61 C123 C122 4.4(16) .
C69 C61 C123 C122 -177.3(10) .
C100 C122 C123 C61 3.2(19) .
C121 C97 C124 C126 -2.3(13) .
C121 C97 C124 C128 178.1(8) .
C91 C111 C125 C116 3.8(16) .
C110 C116 C125 C111 -3.9(17) .
C115 C119 C126 C124 2.9(15) .
C97 C124 C126 C119 -0.6(14) .
C128 C124 C126 C119 179.0(9) .
C108 C94 C127 C120 2.3(14) .
C107 C120 C127 C94 -0.5(14) .
C93 C109 C128 C124 174.3(8) .
C97 C124 C128 C109 28.6(14) .
C126 C124 C128 C109 -151.0(10) .
C55 C23 C129 C24 2.6(11) .
C47 C23 C129 C24 -178.6(6) .
C64 C24 C129 C23 0.8(11) .

loop_
_platon_squeeze_void_nr
_platon_squeeze_void_average_x
_platon_squeeze_void_average_y
_platon_squeeze_void_average_z
_platon_squeeze_void_volume
_platon_squeeze_void_count_electrons
_platon_squeeze_void_content
1 0.000 -0.154 0.500 437 52 ' '
2 0.264 0.140 0.918 42 3 ' '
3 0.275 0.498 1.023 24 2 ' '
4 0.292 0.750 0.333 7 1 ' '
5 0.343 0.146 0.752 8 1 ' '
6 0.660 0.851 0.245 9 1 ' '
7 0.725 0.502 0.977 24 2 ' '
8 0.737 0.861 0.080 42 3 ' '
9 0.708 0.250 0.667 7 1 ' '
